data_4002957
loop_
_publ_author_name
'Majher, Jackson D.'
'Gray, Matthew B.'
'Strom, T. Amanda'
'Woodward, Patrick M.'

_publ_section_title
;
 Cs2NaBiCl6:Mn2+---A New Orange-Red Halide Double Perovskite Phosphor
;
_journal_issue 5
_journal_name_full 'Chemistry of Materials'
_journal_page_first 1738
_journal_paper_doi 10.1021/acs.chemmater.8b05280
_journal_volume 31
_journal_year 2019
_chemical_formula_sum 'Bi Cl6 Cs2 Na'
_chemical_formula_weight 710.49
_chemical_name_mineral ?Cs2NaBiCl6?
_space_group_IT_number 225
_space_group_name_Hall '-F 4 2 3'
_space_group_name_H-M_alt 'F m -3 m'
_symmetry_cell_setting cubic
_symmetry_space_group_name_Hall '-F 4 2 3'
_symmetry_space_group_name_H-M 'F m -3 m'
_cell_angle_alpha 90
_cell_angle_beta 90
_cell_angle_gamma 90
_cell_formula_units_Z 4
_cell_length_a 10.84290(6)
_cell_length_b 10.84290(6)
_cell_length_c 10.84290(6)
_cell_measurement_temperature 298
_cell_volume 1274.783(12)
_diffrn_ambient_temperature 298
_diffrn_measurement_device_type 'Bruker D8 Advance powder diffractometer'
_diffrn_radiation_wavelength 1.5406
_cod_data_source_file cm8b05280_si_002.cif
_cod_data_source_block Cs2NaBiCl6
_cod_depositor_comments
;

2023-09-06
Z value and formula fixed to values more according to usual
chemical conventions.                 miguel
;
_cod_original_formula_weight 1420.99
_cod_original_formula_units_Z 2
_cod_original_cell_volume 1274.78(2)
_cod_original_sg_symbol_H-M Fm-3m
_cod_original_formula_sum 'Cs4 Na2 Bi2 Cl12'
_cod_database_code 4002957

loop_
_symmetry_equiv_pos_as_xyz
'x, y, z '
'-x, -y, z '
'-x, -z, -y '
'-x, -z, y '
'-x, z, -y '
'-x, z, y '
'-x, y, -z '
'-x, y, z '
'-y, -x, -z '
'-y, -x, z '
'-y, -z, -x '
'-y, -z, x '
'-y, z, -x '
'-y, z, x '
'-y, x, -z '
'-y, x, z '
'-z, -x, -y '
'-z, -x, y '
'-z, -y, -x '
'-z, -y, x '
'-z, y, -x '
'-z, y, x '
'-z, x, -y '
'-z, x, y '
'z, -x, -y '
'z, -x, y '
'z, -y, -x '
'z, -y, x '
'z, y, -x '
'z, y, x '
'z, x, -y '
'z, x, y '
'y, -x, -z '
'y, -x, z '
'y, -z, -x '
'y, -z, x '
'y, z, -x '
'y, z, x '
'y, x, -z '
'y, x, z '
'x, -y, -z '
'x, -y, z '
'x, -z, -y '
'x, -z, y '
'x, z, -y '
'x, z, y '
'x, y, -z '
'-x, -y, -z '
'x+1/2, y+1/2, z '
'-x+1/2, -y+1/2, z '
'-x+1/2, -z+1/2, -y '
'-x+1/2, -z+1/2, y '
'-x+1/2, z+1/2, -y '
'-x+1/2, z+1/2, y '
'-x+1/2, y+1/2, -z '
'-x+1/2, y+1/2, z '
'-y+1/2, -x+1/2, -z '
'-y+1/2, -x+1/2, z '
'-y+1/2, -z+1/2, -x '
'-y+1/2, -z+1/2, x '
'-y+1/2, z+1/2, -x '
'-y+1/2, z+1/2, x '
'-y+1/2, x+1/2, -z '
'-y+1/2, x+1/2, z '
'-z+1/2, -x+1/2, -y '
'-z+1/2, -x+1/2, y '
'-z+1/2, -y+1/2, -x '
'-z+1/2, -y+1/2, x '
'-z+1/2, y+1/2, -x '
'-z+1/2, y+1/2, x '
'-z+1/2, x+1/2, -y '
'-z+1/2, x+1/2, y '
'z+1/2, -x+1/2, -y '
'z+1/2, -x+1/2, y '
'z+1/2, -y+1/2, -x '
'z+1/2, -y+1/2, x '
'z+1/2, y+1/2, -x '
'z+1/2, y+1/2, x '
'z+1/2, x+1/2, -y '
'z+1/2, x+1/2, y '
'y+1/2, -x+1/2, -z '
'y+1/2, -x+1/2, z '
'y+1/2, -z+1/2, -x '
'y+1/2, -z+1/2, x '
'y+1/2, z+1/2, -x '
'y+1/2, z+1/2, x '
'y+1/2, x+1/2, -z '
'y+1/2, x+1/2, z '
'x+1/2, -y+1/2, -z '
'x+1/2, -y+1/2, z '
'x+1/2, -z+1/2, -y '
'x+1/2, -z+1/2, y '
'x+1/2, z+1/2, -y '
'x+1/2, z+1/2, y '
'x+1/2, y+1/2, -z '
'-x+1/2, -y+1/2, -z '
'x+1/2, y, z+1/2 '
'-x+1/2, -y, z+1/2 '
'-x+1/2, -z, -y+1/2 '
'-x+1/2, -z, y+1/2 '
'-x+1/2, z, -y+1/2 '
'-x+1/2, z, y+1/2 '
'-x+1/2, y, -z+1/2 '
'-x+1/2, y, z+1/2 '
'-y+1/2, -x, -z+1/2 '
'-y+1/2, -x, z+1/2 '
'-y+1/2, -z, -x+1/2 '
'-y+1/2, -z, x+1/2 '
'-y+1/2, z, -x+1/2 '
'-y+1/2, z, x+1/2 '
'-y+1/2, x, -z+1/2 '
'-y+1/2, x, z+1/2 '
'-z+1/2, -x, -y+1/2 '
'-z+1/2, -x, y+1/2 '
'-z+1/2, -y, -x+1/2 '
'-z+1/2, -y, x+1/2 '
'-z+1/2, y, -x+1/2 '
'-z+1/2, y, x+1/2 '
'-z+1/2, x, -y+1/2 '
'-z+1/2, x, y+1/2 '
'z+1/2, -x, -y+1/2 '
'z+1/2, -x, y+1/2 '
'z+1/2, -y, -x+1/2 '
'z+1/2, -y, x+1/2 '
'z+1/2, y, -x+1/2 '
'z+1/2, y, x+1/2 '
'z+1/2, x, -y+1/2 '
'z+1/2, x, y+1/2 '
'y+1/2, -x, -z+1/2 '
'y+1/2, -x, z+1/2 '
'y+1/2, -z, -x+1/2 '
'y+1/2, -z, x+1/2 '
'y+1/2, z, -x+1/2 '
'y+1/2, z, x+1/2 '
'y+1/2, x, -z+1/2 '
'y+1/2, x, z+1/2 '
'x+1/2, -y, -z+1/2 '
'x+1/2, -y, z+1/2 '
'x+1/2, -z, -y+1/2 '
'x+1/2, -z, y+1/2 '
'x+1/2, z, -y+1/2 '
'x+1/2, z, y+1/2 '
'x+1/2, y, -z+1/2 '
'-x+1/2, -y, -z+1/2 '
'x, y+1/2, z+1/2 '
'-x, -y+1/2, z+1/2 '
'-x, -z+1/2, -y+1/2 '
'-x, -z+1/2, y+1/2 '
'-x, z+1/2, -y+1/2 '
'-x, z+1/2, y+1/2 '
'-x, y+1/2, -z+1/2 '
'-x, y+1/2, z+1/2 '
'-y, -x+1/2, -z+1/2 '
'-y, -x+1/2, z+1/2 '
'-y, -z+1/2, -x+1/2 '
'-y, -z+1/2, x+1/2 '
'-y, z+1/2, -x+1/2 '
'-y, z+1/2, x+1/2 '
'-y, x+1/2, -z+1/2 '
'-y, x+1/2, z+1/2 '
'-z, -x+1/2, -y+1/2 '
'-z, -x+1/2, y+1/2 '
'-z, -y+1/2, -x+1/2 '
'-z, -y+1/2, x+1/2 '
'-z, y+1/2, -x+1/2 '
'-z, y+1/2, x+1/2 '
'-z, x+1/2, -y+1/2 '
'-z, x+1/2, y+1/2 '
'z, -x+1/2, -y+1/2 '
'z, -x+1/2, y+1/2 '
'z, -y+1/2, -x+1/2 '
'z, -y+1/2, x+1/2 '
'z, y+1/2, -x+1/2 '
'z, y+1/2, x+1/2 '
'z, x+1/2, -y+1/2 '
'z, x+1/2, y+1/2 '
'y, -x+1/2, -z+1/2 '
'y, -x+1/2, z+1/2 '
'y, -z+1/2, -x+1/2 '
'y, -z+1/2, x+1/2 '
'y, z+1/2, -x+1/2 '
'y, z+1/2, x+1/2 '
'y, x+1/2, -z+1/2 '
'y, x+1/2, z+1/2 '
'x, -y+1/2, -z+1/2 '
'x, -y+1/2, z+1/2 '
'x, -z+1/2, -y+1/2 '
'x, -z+1/2, y+1/2 '
'x, z+1/2, -y+1/2 '
'x, z+1/2, y+1/2 '
'x, y+1/2, -z+1/2 '
'-x, -y+1/2, -z+1/2 '

loop_
_atom_site_label
_atom_site_type_symbol
_atom_site_symmetry_multiplicity
_atom_site_fract_x
_atom_site_fract_y
_atom_site_fract_z
_atom_site_occupancy
_atom_site_B_iso_or_equiv
Na Na 4 0 0 0 1 2.0(4)
Bi Bi 4 0.5 0 0 1 0.83(6)
Cs Cs 8 0.25 0.25 0.25 1 2.63(8)
Cl Cl 24 0.2523(4) 0 0 1.000(6) 2
